data_2228379
loop_
_publ_author_name
'Gotoh, Kazuma'
'Maruyama, Shinpei'
'Ishida, Hiroyuki'

_publ_section_title
;
 Triethylammonium hydrogen chloranilate
;
_journal_coeditor_code HG2739
_journal_issue 12
_journal_name_full 'Acta Crystallographica Section E'
_journal_page_first o3255
_journal_paper_doi 10.1107/S1600536810047744
_journal_volume 66
_journal_year 2010
_chemical_formula_iupac 'C6 H16 N +, C6 H Cl2 O4 -'
_chemical_formula_moiety 'C6 H16 N +, C6 H Cl2 O4 -'
_chemical_formula_sum 'C12 H17 Cl2 N O4'
_chemical_formula_weight 310.18
_chemical_name_common
;
Triethylammonium hydrogen chloranilate
;
_chemical_name_systematic
;
Triethylammonium 2,5-dichloro-4-hydroxy-3,6-dioxocyclohexa-1,4-dien-1-olate
;
_space_group_IT_number 2
_symmetry_cell_setting triclinic
_symmetry_space_group_name_Hall '-P 1'
_symmetry_space_group_name_H-M 'P -1'
_atom_sites_solution_hydrogens geom
_atom_sites_solution_primary direct
_atom_sites_solution_secondary difmap
_cell_angle_alpha 99.9621(15)
_cell_angle_beta 108.732(3)
_cell_angle_gamma 106.536(3)
_cell_formula_units_Z 2
_cell_length_a 7.6404(5)
_cell_length_b 9.5352(3)
_cell_length_c 11.2976(5)
_cell_measurement_reflns_used 12766
_cell_measurement_temperature 180.0(10)
_cell_measurement_theta_max 30.1
_cell_measurement_theta_min 3.0
_cell_volume 714.84(7)
_computing_cell_refinement 'PROCESS-AUTO (Rigaku/MSC, 2004)'
_computing_data_collection 'PROCESS-AUTO (Rigaku/MSC, 2004)'
_computing_data_reduction 'CrystalStructure (Rigaku/MSC, 2004)'
_computing_molecular_graphics 'ORTEP-3 (Farrugia, 1997)'
_computing_publication_material 'CrystalStructure and PLATON (Spek, 2009)'
_computing_structure_refinement 'SHELXL97 (Sheldrick, 2008)'
_computing_structure_solution 'SHELXS97 (Sheldrick, 2008)'
_diffrn_ambient_temperature 180(2)
_diffrn_detector_area_resol_mean 10.00
_diffrn_measured_fraction_theta_full 0.998
_diffrn_measured_fraction_theta_max 0.998
_diffrn_measurement_device_type 'Rigaku R-AXIS RAPID II'
_diffrn_measurement_method \w
_diffrn_radiation_type 'Mo K\a'
_diffrn_radiation_wavelength 0.71075
_diffrn_reflns_av_R_equivalents 0.0344
_diffrn_reflns_av_sigmaI/netI 0.0252
_diffrn_reflns_limit_h_max 10
_diffrn_reflns_limit_h_min -10
_diffrn_reflns_limit_k_max 13
_diffrn_reflns_limit_k_min -13
_diffrn_reflns_limit_l_max 15
_diffrn_reflns_limit_l_min -15
_diffrn_reflns_number 14757
_diffrn_reflns_theta_full 30.03
_diffrn_reflns_theta_max 30.03
_diffrn_standards_decay_% 0
_diffrn_standards_number 0
_exptl_absorpt_coefficient_mu 0.462
_exptl_absorpt_correction_T_max 0.891
_exptl_absorpt_correction_T_min 0.829
_exptl_absorpt_correction_type numerical
_exptl_absorpt_process_details '(<i>NUMABS</i>; Higashi, 1999)'
_exptl_crystal_colour brown
_exptl_crystal_density_diffrn 1.441
_exptl_crystal_density_method 'not measured'
_exptl_crystal_description block
_exptl_crystal_F_000 324.00
_exptl_crystal_size_max 0.42
_exptl_crystal_size_mid 0.35
_exptl_crystal_size_min 0.25
_refine_diff_density_max 0.594
_refine_diff_density_min -0.355
_refine_ls_extinction_method none
_refine_ls_goodness_of_fit_ref 1.068
_refine_ls_hydrogen_treatment mixed
_refine_ls_matrix_type full
_refine_ls_number_parameters 180
_refine_ls_number_reflns 4176
_refine_ls_number_restraints 0
_refine_ls_restrained_S_all 1.068
_refine_ls_R_factor_all 0.0407
_refine_ls_R_factor_gt 0.0307
_refine_ls_shift/su_max 0.001
_refine_ls_shift/su_mean 0.000
_refine_ls_structure_factor_coef Fsqd
_refine_ls_weighting_details 'calc w=1/[\s^2^(Fo^2^)+(0.0543P)^2^+0.1133P] where P=(Fo^2^+2Fc^2^)/3'
_refine_ls_weighting_scheme calc
_refine_ls_wR_factor_gt 0.0867
_refine_ls_wR_factor_ref 0.0917
_reflns_number_gt 3631
_reflns_number_total 4176
_reflns_threshold_expression I>2\s(I)
_cod_data_source_file hg2739.cif
_cod_data_source_block I
_cod_original_cell_volume 714.84(6)
_cod_original_formula_sum 'C12 H17 Cl2 N O4 '
_cod_database_code 2228379
_cod_database_fobs_code 2228379

loop_
_symmetry_equiv_pos_site_id
_symmetry_equiv_pos_as_xyz
1 +X,+Y,+Z
2 -X,-Y,-Z

loop_
_atom_site_type_symbol
_atom_site_label
_atom_site_fract_x
_atom_site_fract_y
_atom_site_fract_z
_atom_site_U_iso_or_equiv
_atom_site_adp_type
_atom_site_calc_flag
_atom_site_refinement_flags
_atom_site_occupancy
_atom_site_disorder_assembly
_atom_site_disorder_group
Cl Cl1 0.05941(4) 0.44199(3) -0.17017(2) 0.03282(8) Uani d . 1 . .
Cl Cl2 0.79265(4) 0.85112(3) 0.35611(2) 0.03113(8) Uani d . 1 . .
O O1 0.23295(13) 0.35023(9) 0.06660(8) 0.03546(18) Uani d . 1 . .
O O2 0.29888(11) 0.77018(9) -0.10218(8) 0.02849(16) Uani d . 1 . .
O O3 0.60830(11) 0.93820(8) 0.11497(7) 0.02933(16) Uani d . 1 . .
O O4 0.53520(12) 0.51893(9) 0.29193(8) 0.03090(17) Uani d . 1 . .
N N1 0.31226(12) 0.21786(9) 0.28996(8) 0.02410(16) Uani d . 1 . .
C C1 0.31746(14) 0.48352(11) 0.07566(9) 0.02382(18) Uani d . 1 . .
C C2 0.25857(14) 0.55307(11) -0.02828(9) 0.02340(18) Uani d . 1 . .
C C3 0.35511(14) 0.70234(11) -0.01071(9) 0.02249(18) Uani d . 1 . .
C C4 0.53096(14) 0.80246(10) 0.11283(9) 0.02232(17) Uani d . 1 . .
C C5 0.59095(14) 0.73644(11) 0.21385(9) 0.02326(18) Uani d . 1 . .
C C6 0.49384(14) 0.58366(11) 0.20508(9) 0.02325(18) Uani d . 1 . .
C C7 0.12245(15) 0.22545(12) 0.29816(11) 0.0307(2) Uani d . 1 . .
H H7A 0.0632 0.1399 0.3289 0.037 Uiso calc R 1 . .
H H7B 0.0275 0.2125 0.2098 0.037 Uiso calc R 1 . .
C C8 0.15318(17) 0.37395(13) 0.38885(11) 0.0323(2) Uani d . 1 . .
H H8A 0.2209 0.3765 0.4795 0.048 Uiso calc R 1 . .
H H8B 0.0242 0.3827 0.3768 0.048 Uiso calc R 1 . .
H H8C 0.2344 0.4594 0.3693 0.048 Uiso calc R 1 . .
C C9 0.27183(18) 0.08580(12) 0.17789(11) 0.0320(2) Uani d . 1 . .
H H9A 0.3979 0.0937 0.1676 0.038 Uiso calc R 1 . .
H H9B 0.1802 0.0938 0.0967 0.038 Uiso calc R 1 . .
C C10 0.1828(2) -0.06935(13) 0.19402(15) 0.0435(3) Uani d . 1 . .
H H10A 0.2787 -0.0831 0.2686 0.065 Uiso calc R 1 . .
H H10B 0.1502 -0.1493 0.1145 0.065 Uiso calc R 1 . .
H H10C 0.0619 -0.0762 0.2094 0.065 Uiso calc R 1 . .
C C11 0.45590(16) 0.22080(13) 0.41806(11) 0.0313(2) Uani d . 1 . .
H H11A 0.3995 0.1271 0.4406 0.038 Uiso calc R 1 . .
H H11B 0.4747 0.3098 0.4872 0.038 Uiso calc R 1 . .
C C12 0.65531(19) 0.23066(17) 0.41462(15) 0.0461(3) Uani d . 1 . .
H H12A 0.6413 0.1348 0.3574 0.069 Uiso calc R 1 . .
H H12B 0.7501 0.2480 0.5031 0.069 Uiso calc R 1 . .
H H12C 0.7037 0.3156 0.3811 0.069 Uiso calc R 1 . .
H H1 0.365(2) 0.2974(19) 0.2713(14) 0.037(4) Uiso d . 1 . .
H H2 0.364(3) 0.855(2) -0.0717(17) 0.055(5) Uiso d . 1 . .

loop_
_atom_site_aniso_label
_atom_site_aniso_U_11
_atom_site_aniso_U_22
_atom_site_aniso_U_33
_atom_site_aniso_U_12
_atom_site_aniso_U_13
_atom_site_aniso_U_23
Cl1 0.03108(13) 0.02407(13) 0.03098(14) 0.00336(10) 0.00192(10) 0.00952(9)
Cl2 0.03405(14) 0.02543(13) 0.02406(13) 0.00126(10) 0.00727(10) 0.00770(9)
O1 0.0406(4) 0.0198(4) 0.0355(4) 0.0021(3) 0.0070(3) 0.0134(3)
O2 0.0304(4) 0.0204(4) 0.0303(4) 0.0052(3) 0.0067(3) 0.0140(3)
O3 0.0342(4) 0.0184(3) 0.0333(4) 0.0056(3) 0.0114(3) 0.0128(3)
O4 0.0353(4) 0.0252(4) 0.0283(4) 0.0050(3) 0.0091(3) 0.0153(3)
N1 0.0257(4) 0.0190(4) 0.0277(4) 0.0046(3) 0.0123(3) 0.0098(3)
C1 0.0266(4) 0.0192(4) 0.0267(4) 0.0069(3) 0.0112(3) 0.0101(3)
C2 0.0235(4) 0.0195(4) 0.0255(4) 0.0059(3) 0.0079(3) 0.0088(3)
C3 0.0244(4) 0.0203(4) 0.0257(4) 0.0082(3) 0.0113(3) 0.0109(3)
C4 0.0252(4) 0.0183(4) 0.0262(4) 0.0076(3) 0.0124(3) 0.0092(3)
C5 0.0260(4) 0.0193(4) 0.0230(4) 0.0051(3) 0.0094(3) 0.0083(3)
C6 0.0261(4) 0.0206(4) 0.0249(4) 0.0069(3) 0.0117(3) 0.0103(3)
C7 0.0232(4) 0.0292(5) 0.0376(5) 0.0063(4) 0.0120(4) 0.0104(4)
C8 0.0319(5) 0.0344(6) 0.0357(5) 0.0164(4) 0.0144(4) 0.0131(4)
C9 0.0415(6) 0.0214(5) 0.0327(5) 0.0066(4) 0.0187(4) 0.0070(4)
C10 0.0536(7) 0.0218(5) 0.0571(8) 0.0075(5) 0.0306(6) 0.0101(5)
C11 0.0301(5) 0.0330(5) 0.0312(5) 0.0120(4) 0.0103(4) 0.0127(4)
C12 0.0337(6) 0.0490(8) 0.0561(8) 0.0214(5) 0.0146(5) 0.0117(6)

loop_
_atom_type_symbol
_atom_type_description
_atom_type_scat_dispersion_real
_atom_type_scat_dispersion_imag
_atom_type_scat_source
C C 0.0033 0.0016 'International Tables Vol C Tables 4.2.6.8 and 6.1.1.4'
H H 0.0000 0.0000 'International Tables Vol C Tables 4.2.6.8 and 6.1.1.4'
O O 0.0106 0.0060 'International Tables Vol C Tables 4.2.6.8 and 6.1.1.4'
N N 0.0061 0.0033 'International Tables Vol C Tables 4.2.6.8 and 6.1.1.4'
Cl Cl 0.1484 0.1585 'International Tables Vol C Tables 4.2.6.8 and 6.1.1.4'

loop_
_geom_angle_atom_site_label_1
_geom_angle_atom_site_label_2
_geom_angle_atom_site_label_3
_geom_angle_site_symmetry_1
_geom_angle_site_symmetry_3
_geom_angle
_geom_angle_publ_flag
C3 O2 H2 . . 106.0(13) ?
C11 N1 C9 . . 113.52(8) ?
C11 N1 C7 . . 111.98(8) ?
C9 N1 C7 . . 111.23(8) ?
C11 N1 H1 . . 107.6(10) ?
C9 N1 H1 . . 105.4(10) ?
C7 N1 H1 . . 106.5(10) ?
O1 C1 C2 . . 123.39(9) ?
O1 C1 C6 . . 118.01(8) ?
C2 C1 C6 . . 118.60(8) ?
C3 C2 C1 . . 120.43(9) ?
C3 C2 Cl1 . . 121.32(7) ?
C1 C2 Cl1 . . 118.21(7) ?
O2 C3 C2 . . 121.58(9) ?
O2 C3 C4 . . 115.99(8) ?
C2 C3 C4 . . 122.42(8) ?
O3 C4 C5 . . 126.59(9) ?
O3 C4 C3 . . 115.62(8) ?
C5 C4 C3 . . 117.79(8) ?
C6 C5 C4 . . 123.24(9) ?
C6 C5 Cl2 . . 118.80(7) ?
C4 C5 Cl2 . . 117.95(7) ?
O4 C6 C5 . . 126.67(9) ?
O4 C6 C1 . . 115.87(8) ?
C5 C6 C1 . . 117.46(8) ?
N1 C7 C8 . . 112.65(8) ?
N1 C7 H7A . . 109.1 ?
C8 C7 H7A . . 109.1 ?
N1 C7 H7B . . 109.1 ?
C8 C7 H7B . . 109.1 ?
H7A C7 H7B . . 107.8 ?
C7 C8 H8A . . 109.5 ?
C7 C8 H8B . . 109.5 ?
H8A C8 H8B . . 109.5 ?
C7 C8 H8C . . 109.5 ?
H8A C8 H8C . . 109.5 ?
H8B C8 H8C . . 109.5 ?
N1 C9 C10 . . 114.04(9) ?
N1 C9 H9A . . 108.7 ?
C10 C9 H9A . . 108.7 ?
N1 C9 H9B . . 108.7 ?
C10 C9 H9B . . 108.7 ?
H9A C9 H9B . . 107.6 ?
C9 C10 H10A . . 109.5 ?
C9 C10 H10B . . 109.5 ?
H10A C10 H10B . . 109.5 ?
C9 C10 H10C . . 109.5 ?
H10A C10 H10C . . 109.5 ?
H10B C10 H10C . . 109.5 ?
N1 C11 C12 . . 112.26(10) ?
N1 C11 H11A . . 109.2 ?
C12 C11 H11A . . 109.2 ?
N1 C11 H11B . . 109.2 ?
C12 C11 H11B . . 109.2 ?
H11A C11 H11B . . 107.9 ?
C11 C12 H12A . . 109.5 ?
C11 C12 H12B . . 109.5 ?
H12A C12 H12B . . 109.5 ?
C11 C12 H12C . . 109.5 ?
H12A C12 H12C . . 109.5 ?
H12B C12 H12C . . 109.5 ?

loop_
_geom_bond_atom_site_label_1
_geom_bond_atom_site_label_2
_geom_bond_site_symmetry_2
_geom_bond_distance
_geom_bond_publ_flag
Cl1 C2 . 1.7133(10) ?
Cl2 C5 . 1.7307(10) ?
O1 C1 . 1.2199(12) ?
O2 C3 . 1.3324(11) ?
O2 H2 . 0.766(18) ?
O3 C4 . 1.2529(11) ?
O4 C6 . 1.2510(11) ?
N1 C11 . 1.4993(13) ?
N1 C9 . 1.5033(13) ?
N1 C7 . 1.5036(13) ?
N1 H1 . 0.847(16) ?
C1 C2 . 1.4564(13) ?
C1 C6 . 1.5442(13) ?
C2 C3 . 1.3490(13) ?
C3 C4 . 1.5063(13) ?
C4 C5 . 1.4092(13) ?
C5 C6 . 1.4036(13) ?
C7 C8 . 1.5047(16) ?
C7 H7A . 0.9900 ?
C7 H7B . 0.9900 ?
C8 H8A . 0.9800 ?
C8 H8B . 0.9800 ?
C8 H8C . 0.9800 ?
C9 C10 . 1.5115(16) ?
C9 H9A . 0.9900 ?
C9 H9B . 0.9900 ?
C10 H10A . 0.9800 ?
C10 H10B . 0.9800 ?
C10 H10C . 0.9800 ?
C11 C12 . 1.5130(16) ?
C11 H11A . 0.9900 ?
C11 H11B . 0.9900 ?
C12 H12A . 0.9800 ?
C12 H12B . 0.9800 ?
C12 H12C . 0.9800 ?

loop_
_geom_hbond_atom_site_label_D
_geom_hbond_atom_site_label_H
_geom_hbond_atom_site_label_A
_geom_hbond_site_symmetry_A
_geom_hbond_distance_DH
_geom_hbond_distance_HA
_geom_hbond_distance_DA
_geom_hbond_angle_DHA
N1 H1 O1 . 0.847(18) 2.411(15) 2.9805(12) 125.1(13)
N1 H1 O4 . 0.847(18) 2.069(18) 2.8833(12) 161.1(14)
O2 H2 O3 . 0.765(19) 2.147(19) 2.6331(11) 121.9(17)
O2 H2 O3 2_675 0.765(19) 2.082(19) 2.7089(12) 139.4(19)
C7 H7B O2 2_565 0.99 2.47 3.2859(15) 140
C8 H8A O4 2_666 0.98 2.47 3.3977(14) 158

loop_
_geom_torsion_atom_site_label_1
_geom_torsion_atom_site_label_2
_geom_torsion_atom_site_label_3
_geom_torsion_atom_site_label_4
_geom_torsion_site_symmetry_1
_geom_torsion_site_symmetry_2
_geom_torsion_site_symmetry_3
_geom_torsion_site_symmetry_4
_geom_torsion
_geom_torsion_publ_flag
O1 C1 C2 C3 . . . . 178.24(10) ?
C6 C1 C2 C3 . . . . -0.79(14) ?
O1 C1 C2 Cl1 . . . . 0.38(14) ?
C6 C1 C2 Cl1 . . . . -178.65(7) ?
C1 C2 C3 O2 . . . . -177.16(9) ?
Cl1 C2 C3 O2 . . . . 0.63(14) ?
C1 C2 C3 C4 . . . . 2.41(15) ?
Cl1 C2 C3 C4 . . . . -179.80(7) ?
O2 C3 C4 O3 . . . . -1.57(12) ?
C2 C3 C4 O3 . . . . 178.84(9) ?
O2 C3 C4 C5 . . . . 177.84(8) ?
C2 C3 C4 C5 . . . . -1.75(14) ?
O3 C4 C5 C6 . . . . 178.64(9) ?
C3 C4 C5 C6 . . . . -0.70(14) ?
O3 C4 C5 Cl2 . . . . -0.55(14) ?
C3 C4 C5 Cl2 . . . . -179.88(7) ?
C4 C5 C6 O4 . . . . -177.80(10) ?
Cl2 C5 C6 O4 . . . . 1.38(15) ?
C4 C5 C6 C1 . . . . 2.18(14) ?
Cl2 C5 C6 C1 . . . . -178.64(6) ?
O1 C1 C6 O4 . . . . -0.58(14) ?
C2 C1 C6 O4 . . . . 178.50(9) ?
O1 C1 C6 C5 . . . . 179.44(9) ?
C2 C1 C6 C5 . . . . -1.48(13) ?
C11 N1 C7 C8 . . . . 64.50(11) ?
C9 N1 C7 C8 . . . . -167.30(9) ?
C11 N1 C9 C10 . . . . 60.54(13) ?
C7 N1 C9 C10 . . . . -66.83(13) ?
C9 N1 C11 C12 . . . . 59.27(12) ?
C7 N1 C11 C12 . . . . -173.75(9) ?

loop_
_cod_related_entry_id
_cod_related_entry_database
_cod_related_entry_code
1 ChemSpider 30656362
